data_4060155
_journal_name_full Organometallics
_journal_paper_doi 10.1021/om049273j
_journal_year 2005
_chemical_formula_sum 'C32 H52 O2 Si2 Zr'
_chemical_formula_weight 616.14
_space_group_IT_number 7
_symmetry_cell_setting monoclinic
_symmetry_space_group_name_Hall 'P -2yac'
_symmetry_space_group_name_H-M 'P 1 n 1'
_atom_sites_solution_hydrogens geom
_atom_sites_solution_primary direct
_atom_sites_solution_secondary difmap
_cell_angle_alpha 90.00
_cell_angle_beta 94.0280(10)
_cell_angle_gamma 90.00
_cell_formula_units_Z 2
_cell_length_a 12.2632(7)
_cell_length_b 10.4353(6)
_cell_length_c 13.2677(7)
_cell_measurement_reflns_used 7525
_cell_measurement_temperature 243(2)
_cell_measurement_theta_max 27.661
_cell_measurement_theta_min 2.345
_cell_volume 1693.68(16)
_diffrn_ambient_temperature 243(2)
_diffrn_detector_area_resol_mean ?
_diffrn_measurement_device_type 'CCD area detector'
_diffrn_measurement_method 'phi and omega scans'
_diffrn_radiation_monochromator graphite
_diffrn_radiation_source 'fine-focus sealed tube'
_diffrn_radiation_type MoK\a
_diffrn_radiation_wavelength 0.71073
_diffrn_reflns_av_R_equivalents 0.0200
_diffrn_reflns_av_sigmaI/netI 0.0212
_diffrn_reflns_limit_h_max 15
_diffrn_reflns_limit_h_min -15
_diffrn_reflns_limit_k_max 13
_diffrn_reflns_limit_k_min -13
_diffrn_reflns_limit_l_max 17
_diffrn_reflns_limit_l_min -7
_diffrn_reflns_number 10875
_diffrn_reflns_theta_max 27.95
_diffrn_reflns_theta_min 1.95
_diffrn_standards_decay_% ?
_diffrn_standards_interval_count ?
_diffrn_standards_interval_time ?
_diffrn_standards_number ?
_exptl_absorpt_coefficient_mu 0.420
_exptl_absorpt_correction_T_max 0.9207
_exptl_absorpt_correction_T_min 0.8844
_exptl_absorpt_correction_type empirical
_exptl_absorpt_process_details SADABS
_exptl_crystal_colour GREEN
_exptl_crystal_density_diffrn 1.208
_exptl_crystal_density_meas ?
_exptl_crystal_density_method 'not measured'
_exptl_crystal_description PLATE
_exptl_crystal_F_000 656
_exptl_crystal_size_max 0.30
_exptl_crystal_size_mid 0.30
_exptl_crystal_size_min 0.20
_refine_ls_abs_structure_details 'Flack H D (1983), Acta Cryst. A39, 876-881'
_refine_ls_abs_structure_Flack 0.35(4)
_refine_ls_extinction_coef 0.0002(4)
_refine_ls_extinction_expression Fc^*^=kFc[1+0.001xFc^2^\l^3^/sin(2\q)]^-1/4^
_refine_ls_extinction_method SHELXL
_refine_ls_goodness_of_fit_ref 1.118
_refine_ls_hydrogen_treatment mixed
_refine_ls_matrix_type full
_refine_ls_number_parameters 336
_refine_ls_number_reflns 4390
_refine_ls_number_restraints 2
_refine_ls_restrained_S_all 1.117
_refine_ls_R_factor_all 0.0261
_refine_ls_R_factor_gt 0.0246
_refine_ls_shift/su_max 0.163
_refine_ls_shift/su_mean 0.031
_refine_ls_structure_factor_coef Fsqd
_refine_ls_weighting_details 'calc w=1/[\s^2^(Fo^2^)+(0.0445P)^2^+0.0000P] where P=(Fo^2^+2Fc^2^)/3'
_refine_ls_weighting_scheme calc
_refine_ls_wR_factor_gt 0.0665
_refine_ls_wR_factor_ref 0.0674
_reflns_number_gt 4217
_reflns_number_total 4390
_reflns_threshold_expression >2sigma(I)
_cod_depositor_comments
;
The following automatic conversions were performed:
'_symmetry_cell_setting' value 'Monoclinic' changed to 'monoclinic'
according to '/home/saulius/struct/CIF-dictionaries/cif_core.dic'
dictionary named 'cif_core.dic' version 2.4.1 from 2010-06-29.

Automatic conversion script
Id: cif_fix_enum 1527 2010-12-29 10:47:43Z saulius 
;
_cod_original_sg_symbol_H-M 'P n'
_cod_database_code 4060155

loop_
_symmetry_equiv_pos_as_xyz
'x, y, z'
'x+1/2, -y, z+1/2'

loop_
_atom_site_label
_atom_site_type_symbol
_atom_site_fract_x
_atom_site_fract_y
_atom_site_fract_z
_atom_site_U_iso_or_equiv
_atom_site_adp_type
_atom_site_occupancy
_atom_site_symmetry_multiplicity
_atom_site_calc_flag
_atom_site_refinement_flags
_atom_site_disorder_assembly
_atom_site_disorder_group
Zr Zr 0.82942(2) 0.73922(2) 0.63829(3) 0.03456(8) Uani 1 1 d . . .
C1 C 0.9078(4) 0.9206(3) 0.6791(3) 0.0707(12) Uani 1 1 d . . .
O1 O 0.9487(4) 1.0185(3) 0.6934(3) 0.1120(13) Uani 1 1 d . . .
C2 C 0.6979(4) 0.8602(6) 0.5818(4) 0.103(2) Uani 1 1 d . . .
O2 O 0.6288(4) 0.9272(6) 0.5557(5) 0.205(3) Uani 1 1 d . . .
Si1 Si 0.88696(7) 0.40733(8) 0.55312(6) 0.03700(18) Uani 1 1 d . . .
Si2 Si 0.81327(7) 0.38984(8) 0.71097(6) 0.03931(19) Uani 1 1 d . . .
C11 C 0.9150(2) 0.5830(3) 0.5291(2) 0.0341(6) Uani 1 1 d . . .
C12 C 1.0002(2) 0.6733(3) 0.5579(2) 0.0374(6) Uani 1 1 d . . .
C13 C 0.9708(3) 0.7922(3) 0.5090(2) 0.0391(7) Uani 1 1 d . . .
H13A H 1.0174 0.8697 0.5112 0.047 Uiso 1 1 calc R . .
C14 C 0.8723(3) 0.7791(4) 0.4494(3) 0.0433(8) Uani 1 1 d . . .
C15 C 0.8357(2) 0.6526(3) 0.4642(2) 0.0403(7) Uani 1 1 d . . .
H15A H 0.7728 0.6126 0.4252 0.048 Uiso 1 1 calc R . .
C21 C 0.7715(2) 0.5589(3) 0.7460(2) 0.0356(6) Uani 1 1 d . . .
C22 C 0.8507(2) 0.6313(3) 0.8084(2) 0.0371(6) Uani 1 1 d . . .
H22A H 0.9203 0.5961 0.8392 0.045 Uiso 1 1 calc R . .
C23 C 0.8082(4) 0.7519(3) 0.8312(3) 0.0432(9) Uani 1 1 d . . .
C24 C 0.7029(3) 0.7581(3) 0.7822(3) 0.0427(9) Uani 1 1 d . . .
H24A H 0.6507 0.8292 0.7898 0.051 Uiso 1 1 calc R . .
C25 C 0.6767(2) 0.6412(3) 0.7309(2) 0.0391(7) Uani 1 1 d . . .
C31 C 0.8330(3) 0.8739(3) 0.3666(2) 0.0565(9) Uani 1 1 d . . .
C32 C 0.7185(5) 0.8382(5) 0.3216(4) 0.108(2) Uani 1 1 d . . .
H32A H 0.6671 0.8425 0.3739 0.162 Uiso 1 1 calc R . .
H32B H 0.7196 0.7518 0.2946 0.162 Uiso 1 1 calc R . .
H32C H 0.6962 0.8977 0.2679 0.162 Uiso 1 1 calc R . .
C33 C 0.9170(4) 0.8669(5) 0.2859(3) 0.0944(16) Uani 1 1 d . . .
H33A H 0.9199 0.7800 0.2602 0.142 Uiso 1 1 calc R . .
H33B H 0.9885 0.8912 0.3158 0.142 Uiso 1 1 calc R . .
H33C H 0.8955 0.9249 0.2310 0.142 Uiso 1 1 calc R . .
C34 C 0.8314(4) 1.0115(4) 0.4045(3) 0.0771(13) Uani 1 1 d . . .
H34A H 0.7788 1.0193 0.4554 0.116 Uiso 1 1 calc R . .
H34B H 0.8110 1.0684 0.3485 0.116 Uiso 1 1 calc R . .
H34C H 0.9035 1.0346 0.4337 0.116 Uiso 1 1 calc R . .
C35 C 0.8570(3) 0.8389(4) 0.9166(3) 0.0573(9) Uani 1 1 d . . .
C36 C 0.8220(6) 0.7786(5) 1.0155(3) 0.0992(18) Uani 1 1 d . . .
H36A H 0.8515 0.6926 1.0224 0.149 Uiso 1 1 calc R . .
H36B H 0.7428 0.7751 1.0137 0.149 Uiso 1 1 calc R . .
H36C H 0.8495 0.8303 1.0725 0.149 Uiso 1 1 calc R . .
C37 C 0.8085(4) 0.9758(4) 0.9083(3) 0.0766(12) Uani 1 1 d . . .
H37A H 0.8296 1.0159 0.8467 0.115 Uiso 1 1 calc R . .
H37B H 0.8360 1.0262 0.9661 0.115 Uiso 1 1 calc R . .
H37C H 0.7294 0.9710 0.9070 0.115 Uiso 1 1 calc R . .
C38 C 0.9813(4) 0.8432(5) 0.9210(4) 0.0883(15) Uani 1 1 d . . .
H38A H 1.0047 0.8805 0.8591 0.132 Uiso 1 1 calc R . .
H38B H 1.0101 0.7569 0.9285 0.132 Uiso 1 1 calc R . .
H38C H 1.0085 0.8949 0.9781 0.132 Uiso 1 1 calc R . .
C41 C 1.1141(2) 0.6505(3) 0.6082(2) 0.0452(7) Uani 1 1 d . . .
C42 C 1.1686(3) 0.7759(4) 0.6474(4) 0.0698(11) Uani 1 1 d . . .
H42A H 1.1253 0.8137 0.6981 0.105 Uiso 1 1 calc R . .
H42B H 1.1734 0.8353 0.5917 0.105 Uiso 1 1 calc R . .
H42C H 1.2415 0.7574 0.6771 0.105 Uiso 1 1 calc R . .
C43 C 1.1844(3) 0.5914(4) 0.5283(3) 0.0661(10) Uani 1 1 d . . .
H43A H 1.1518 0.5112 0.5044 0.099 Uiso 1 1 calc R . .
H43B H 1.2576 0.5755 0.5582 0.099 Uiso 1 1 calc R . .
H43C H 1.1879 0.6502 0.4720 0.099 Uiso 1 1 calc R . .
C44 C 1.1132(3) 0.5585(4) 0.6987(3) 0.0615(10) Uani 1 1 d . . .
H44A H 1.0799 0.4779 0.6768 0.092 Uiso 1 1 calc R . .
H44B H 1.0715 0.5963 0.7506 0.092 Uiso 1 1 calc R . .
H44C H 1.1876 0.5432 0.7257 0.092 Uiso 1 1 calc R . .
C45 C 0.5612(2) 0.6025(4) 0.6900(3) 0.0519(8) Uani 1 1 d . . .
C46 C 0.4841(3) 0.7183(5) 0.6858(5) 0.0843(15) Uani 1 1 d . . .
H46A H 0.5098 0.7817 0.6395 0.126 Uiso 1 1 calc R . .
H46B H 0.4826 0.7555 0.7527 0.126 Uiso 1 1 calc R . .
H46C H 0.4110 0.6909 0.6625 0.126 Uiso 1 1 calc R . .
C47 C 0.5603(3) 0.5426(4) 0.5844(3) 0.0637(10) Uani 1 1 d . . .
H47A H 0.6074 0.4679 0.5866 0.096 Uiso 1 1 calc R . .
H47B H 0.5865 0.6048 0.5374 0.096 Uiso 1 1 calc R . .
H47C H 0.4863 0.5174 0.5623 0.096 Uiso 1 1 calc R . .
C48 C 0.5172(3) 0.5053(4) 0.7648(3) 0.0700(11) Uani 1 1 d . . .
H48A H 0.5644 0.4307 0.7694 0.105 Uiso 1 1 calc R . .
H48B H 0.4438 0.4795 0.7413 0.105 Uiso 1 1 calc R . .
H48C H 0.5157 0.5447 0.8310 0.105 Uiso 1 1 calc R . .
C51 C 1.0064(3) 0.2965(3) 0.5405(3) 0.0532(8) Uani 1 1 d . . .
H51A H 1.0339 0.3071 0.4742 0.080 Uiso 1 1 calc R . .
H51B H 0.9830 0.2086 0.5486 0.080 Uiso 1 1 calc R . .
H51C H 1.0638 0.3169 0.5921 0.080 Uiso 1 1 calc R . .
C52 C 0.7820(3) 0.3546(3) 0.4517(3) 0.0498(8) Uani 1 1 d . . .
H52A H 0.8122 0.3618 0.3863 0.075 Uiso 1 1 calc R . .
H52B H 0.7177 0.4086 0.4531 0.075 Uiso 1 1 calc R . .
H52C H 0.7619 0.2662 0.4634 0.075 Uiso 1 1 calc R . .
C53 C 0.9165(3) 0.3329(4) 0.8129(3) 0.0536(8) Uani 1 1 d . . .
H53A H 0.8822 0.3273 0.8765 0.080 Uiso 1 1 calc R . .
H53B H 0.9769 0.3930 0.8197 0.080 Uiso 1 1 calc R . .
H53C H 0.9435 0.2492 0.7951 0.080 Uiso 1 1 calc R . .
C54 C 0.7046(4) 0.2619(3) 0.7059(4) 0.0617(10) Uani 1 1 d . . .
H54A H 0.6745 0.2551 0.7714 0.093 Uiso 1 1 calc R . .
H54B H 0.7364 0.1805 0.6885 0.093 Uiso 1 1 calc R . .
H54C H 0.6469 0.2844 0.6553 0.093 Uiso 1 1 calc R . .

loop_
_atom_site_aniso_label
_atom_site_aniso_U_11
_atom_site_aniso_U_22
_atom_site_aniso_U_33
_atom_site_aniso_U_23
_atom_site_aniso_U_13
_atom_site_aniso_U_12
Zr 0.03554(12) 0.03098(12) 0.03684(11) -0.00093(14) 0.00035(8) 0.00420(13)
C1 0.110(3) 0.0412(19) 0.066(2) -0.0113(17) 0.041(2) -0.016(2)
O1 0.178(4) 0.0572(18) 0.109(2) -0.0347(17) 0.067(2) -0.054(2)
C2 0.088(3) 0.121(4) 0.107(4) 0.067(3) 0.042(3) 0.059(3)
O2 0.140(4) 0.263(6) 0.223(5) 0.172(5) 0.084(4) 0.153(4)
Si1 0.0407(4) 0.0314(4) 0.0384(4) -0.0034(3) -0.0013(3) 0.0047(3)
Si2 0.0431(4) 0.0331(4) 0.0415(4) 0.0005(3) 0.0008(3) -0.0011(4)
C11 0.0379(14) 0.0301(14) 0.0341(14) -0.0011(11) 0.0018(11) 0.0046(12)
C12 0.0355(14) 0.0414(16) 0.0354(14) -0.0063(12) 0.0033(11) 0.0021(12)
C13 0.0494(18) 0.0340(15) 0.0343(14) -0.0016(13) 0.0054(13) -0.0052(14)
C14 0.060(2) 0.0319(15) 0.0376(17) -0.0019(14) 0.0008(16) 0.0044(16)
C15 0.0465(16) 0.0347(16) 0.0382(15) -0.0037(12) -0.0067(12) -0.0009(13)
C21 0.0329(13) 0.0394(16) 0.0344(14) -0.0024(12) 0.0011(11) -0.0029(12)
C22 0.0357(14) 0.0380(16) 0.0365(14) -0.0004(12) -0.0055(11) -0.0034(12)
C23 0.0424(19) 0.050(2) 0.0368(17) -0.0073(12) -0.0012(14) -0.0046(13)
C24 0.0440(18) 0.0392(19) 0.0452(18) -0.0058(13) 0.0063(15) 0.0069(12)
C25 0.0356(14) 0.0441(17) 0.0374(14) -0.0064(13) -0.0002(11) -0.0023(13)
C31 0.092(3) 0.0375(18) 0.0385(16) 0.0033(14) -0.0087(17) 0.0080(18)
C32 0.140(4) 0.067(3) 0.105(4) 0.019(3) -0.074(3) 0.003(3)
C33 0.164(5) 0.077(3) 0.0428(19) 0.013(2) 0.015(3) 0.026(3)
C34 0.137(4) 0.037(2) 0.057(2) 0.0049(17) 0.002(2) 0.011(2)
C35 0.066(2) 0.054(2) 0.0510(18) -0.0152(17) -0.0041(16) -0.0086(18)
C36 0.150(5) 0.107(4) 0.0395(19) -0.017(2) -0.003(3) -0.045(3)
C37 0.096(3) 0.064(3) 0.070(2) -0.032(2) 0.009(2) -0.003(2)
C38 0.071(3) 0.085(3) 0.104(3) -0.037(3) -0.028(2) -0.014(2)
C41 0.0295(14) 0.055(2) 0.0514(17) -0.0071(15) 0.0020(12) -0.0012(13)
C42 0.0440(19) 0.076(3) 0.088(3) -0.024(2) -0.010(2) -0.0090(18)
C43 0.0423(17) 0.085(3) 0.072(2) -0.014(2) 0.0081(16) 0.0100(18)
C44 0.0433(18) 0.078(3) 0.060(2) 0.001(2) -0.0127(16) 0.0052(18)
C45 0.0345(15) 0.062(2) 0.0592(19) -0.0147(17) 0.0005(13) 0.0033(15)
C46 0.038(2) 0.093(3) 0.118(4) -0.026(3) -0.017(2) 0.018(2)
C47 0.0465(18) 0.080(3) 0.062(2) -0.022(2) -0.0140(16) -0.0057(18)
C48 0.0475(19) 0.083(3) 0.081(2) -0.014(2) 0.0161(18) -0.0191(19)
C51 0.056(2) 0.0418(17) 0.062(2) -0.0012(16) 0.0045(16) 0.0148(16)
C52 0.0562(18) 0.0389(17) 0.0532(18) -0.0120(14) -0.0029(15) -0.0018(14)
C53 0.062(2) 0.050(2) 0.0480(17) 0.0080(15) -0.0028(16) 0.0091(17)
C54 0.065(2) 0.044(2) 0.076(3) -0.0014(17) 0.007(2) -0.0118(15)
